data_4317713
loop_
_publ_author_name
'Cristian Saul Campos-Fern\'andez'
'Lisa M. Thomson'
'Jos\'e Ram\'on Gal\'an-Mascar\'os'
'Xiang Ouyang'
'Kim R. Dunbar'

_publ_section_title
;
 Homologous Series of Redox-Active, Dinuclear Cations
 [M2(O2CCH3)2(pynp)2]2+ (M = Mo, Ru, Rh) with the Bridging Ligand
 2-(2-Pyridyl)-1,8-naphthyridine (pynp)
;
_journal_name_full 'Inorganic Chemistry'
_journal_page_first 1523
_journal_page_last 1533
_journal_paper_doi 10.1021/ic010996u
_journal_volume 41
_journal_year 2002
_chemical_formula_sum 'C37 H36 B2 F8 N6 O4 Rh2'
_chemical_formula_weight 1008.16
_chemical_name_systematic
;
  ?
;
_space_group_IT_number 15
_symmetry_cell_setting monoclinic
_symmetry_space_group_name_Hall '-C 2yc'
_symmetry_space_group_name_H-M 'C 1 2/c 1'
_atom_sites_solution_hydrogens geom
_atom_sites_solution_primary direct
_atom_sites_solution_secondary difmap
_audit_creation_method SHELXL-97
_cell_angle_alpha 90.00
_cell_angle_beta 94.865(2)
_cell_angle_gamma 90.00
_cell_formula_units_Z 4
_cell_length_a 13.4086(15)
_cell_length_b 21.670(3)
_cell_length_c 13.7261(16)
_cell_measurement_temperature 293(2)
_cell_volume 3973.9(8)
_computing_structure_refinement 'SHELXL-97 (Sheldrick, 1997)'
_computing_structure_solution 'SHELXS-97 (Sheldrick, 1990)'
_diffrn_ambient_temperature 293(2)
_diffrn_measured_fraction_theta_full 0.942
_diffrn_measured_fraction_theta_max 0.942
_diffrn_radiation_monochromator graphite
_diffrn_radiation_source 'fine-focus sealed tube'
_diffrn_radiation_type MoK\a
_diffrn_radiation_wavelength 0.71073
_diffrn_reflns_av_R_equivalents 0.1137
_diffrn_reflns_av_sigmaI/netI 0.1439
_diffrn_reflns_limit_h_max 14
_diffrn_reflns_limit_h_min -15
_diffrn_reflns_limit_k_max 19
_diffrn_reflns_limit_k_min -25
_diffrn_reflns_limit_l_max 16
_diffrn_reflns_limit_l_min -9
_diffrn_reflns_number 7670
_diffrn_reflns_theta_full 24.72
_diffrn_reflns_theta_max 24.72
_diffrn_reflns_theta_min 1.79
_exptl_absorpt_coefficient_mu 0.915
_exptl_crystal_density_diffrn 1.665
_exptl_crystal_density_method 'not measured'
_exptl_crystal_F_000 1968
_refine_diff_density_max 1.377
_refine_diff_density_min -2.180
_refine_diff_density_rms 0.199
_refine_ls_extinction_method none
_refine_ls_goodness_of_fit_ref 1.117
_refine_ls_hydrogen_treatment mixed
_refine_ls_matrix_type full
_refine_ls_number_parameters 242
_refine_ls_number_reflns 3203
_refine_ls_number_restraints 109
_refine_ls_restrained_S_all 1.114
_refine_ls_R_factor_all 0.1773
_refine_ls_R_factor_gt 0.1062
_refine_ls_shift/su_max 0.078
_refine_ls_shift/su_mean 0.005
_refine_ls_structure_factor_coef Fsqd
_refine_ls_weighting_details 'calc w=1/[\s^2^(Fo^2^)+(0.1165P)^2^+50.0000P] where P=(Fo^2^+2Fc^2^)/3'
_refine_ls_weighting_scheme calc
_refine_ls_wR_factor_gt 0.2365
_refine_ls_wR_factor_ref 0.2809
_reflns_number_gt 1840
_reflns_number_total 3203
_reflns_threshold_expression >2sigma(I)
_cod_data_source_file ic010996u_3.cif
_cod_data_source_block '[Rh2(O2CCH3)2(pynp)2][BF4]2'
_cod_database_code 4317713

loop_
_symmetry_equiv_pos_as_xyz
'x, y, z'
'-x, y, -z+1/2'
'x+1/2, y+1/2, z'
'-x+1/2, y+1/2, -z+1/2'
'-x, -y, -z'
'x, -y, z-1/2'
'-x+1/2, -y+1/2, -z'
'x+1/2, -y+1/2, z-1/2'

loop_
_atom_site_label
_atom_site_type_symbol
_atom_site_fract_x
_atom_site_fract_y
_atom_site_fract_z
_atom_site_U_iso_or_equiv
_atom_site_adp_type
_atom_site_occupancy
_atom_site_symmetry_multiplicity
_atom_site_calc_flag
_atom_site_refinement_flags
_atom_site_disorder_assembly
_atom_site_disorder_group
Rh1 Rh 0.95867(9) -0.31631(6) 0.32451(7) 0.0343(5) Uani 1 1 d . . .
O1 O 1.0580(7) -0.2500(5) 0.3776(7) 0.042(3) Uani 1 1 d . . .
O2 O 0.8699(8) -0.2480(5) 0.2634(7) 0.048(3) Uani 1 1 d . . .
N1 N 1.0585(8) -0.3826(6) 0.3751(7) 0.034(3) Uani 1 1 d . . .
N2 N 1.1386(8) -0.3792(5) 0.2294(7) 0.028(3) Uani 1 1 d . . .
N3 N 1.1390(9) -0.3250(6) 0.0548(8) 0.038(3) Uani 1 1 d . . .
C1 C 1.1215(12) -0.2286(8) 0.3243(10) 0.043(4) Uani 1 1 d . . .
C2 C 1.1837(14) -0.1772(9) 0.3610(12) 0.069(6) Uani 1 1 d . . .
H2A H 1.1678 -0.1669 0.4259 0.104 Uiso 1 1 calc R . .
H2B H 1.1713 -0.1421 0.3190 0.104 Uiso 1 1 calc R . .
H2C H 1.2529 -0.1887 0.3622 0.104 Uiso 1 1 calc R . .
C3 C 1.0553(14) -0.4081(8) 0.4623(11) 0.055(5) Uani 1 1 d . . .
H3A H 1.0054 -0.3951 0.5007 0.066 Uiso 1 1 calc R . .
C4 C 1.1219(13) -0.4532(9) 0.5006(11) 0.052(5) Uani 1 1 d . . .
H4A H 1.1176 -0.4676 0.5640 0.062 Uiso 1 1 calc R . .
C5 C 1.1901(13) -0.4754(8) 0.4479(11) 0.050(4) Uani 1 1 d . . .
H5A H 1.2323 -0.5067 0.4728 0.061 Uiso 1 1 calc R . .
C6 C 1.2001(12) -0.4523(8) 0.3541(11) 0.044(4) Uani 1 1 d . . .
C7 C 1.1314(11) -0.4060(7) 0.3178(9) 0.035(4) Uani 1 1 d . . .
C8 C 1.2122(10) -0.3974(7) 0.1736(10) 0.035(4) Uani 1 1 d . . .
C9 C 1.2765(12) -0.4442(9) 0.2054(11) 0.054(5) Uani 1 1 d . . .
H9A H 1.3250 -0.4570 0.1652 0.065 Uiso 1 1 calc R . .
C10 C 1.2720(15) -0.4722(10) 0.2924(13) 0.066(5) Uani 1 1 d . . .
H10A H 1.3158 -0.5041 0.3113 0.080 Uiso 1 1 calc R . .
C11 C 1.2169(12) -0.3631(8) 0.0817(10) 0.039(4) Uani 1 1 d . . .
C12 C 1.2933(12) -0.3711(7) 0.0221(10) 0.044(4) Uani 1 1 d . . .
H12A H 1.3467 -0.3972 0.0403 0.053 Uiso 1 1 calc R . .
C13 C 1.2888(14) -0.3393(8) -0.0658(11) 0.054(5) Uani 1 1 d . . .
H13A H 1.3405 -0.3433 -0.1065 0.064 Uiso 1 1 calc R . .
C14 C 1.2111(12) -0.3031(8) -0.0923(10) 0.045(4) Uani 1 1 d . . .
H14A H 1.2070 -0.2825 -0.1520 0.054 Uiso 1 1 calc R . .
C15 C 1.1371(11) -0.2966(7) -0.0300(10) 0.036(4) Uiso 1 1 d . . .
H15A H 1.0832 -0.2709 -0.0486 0.043 Uiso 1 1 calc R . .
C16 C 1.468(3) -0.6963(12) 0.779(3) 0.098(14) Uiso 0.50 1 d PGU . .
C17 C 1.506(3) -0.6471(10) 0.729(2) 0.094(14) Uiso 0.50 1 d PGDU . .
C18 C 1.571(3) -0.6580(13) 0.657(2) 0.090(14) Uiso 0.50 1 d PGU . .
C19 C 1.598(2) -0.7181(14) 0.636(2) 0.088(13) Uiso 0.50 1 d PGU . .
C20 C 1.560(3) -0.7673(12) 0.686(3) 0.096(14) Uiso 0.50 1 d PGU . .
C21 C 1.495(3) -0.7564(11) 0.758(3) 0.097(11) Uiso 0.50 1 d PGDU . .
C22 C 1.403(4) -0.6843(18) 0.863(4) 0.085(13) Uiso 0.50 1 d PD . .
B1 B 1.0000 -0.4346(9) -0.2500 0.087(10) Uiso 1 2 d SDU . .
B2 B 1.0070(18) -0.0136(12) 0.0309(19) 0.17(2) Uiso 0.50 1 d PDU . .
F1 F 1.0229(15) -0.4928(9) -0.2786(13) 0.085(7) Uiso 0.50 1 d PDU . .
F2 F 0.8987(12) -0.4311(13) -0.238(2) 0.157(13) Uiso 0.50 1 d PDU . .
F3 F 1.0496(15) -0.4179(9) -0.1645(11) 0.071(6) Uiso 0.50 1 d PDU . .
F4 F 1.0190(19) -0.3944(10) -0.3228(13) 0.110(9) Uiso 0.50 1 d PDU . .
F5 F 1.047(2) -0.0600(13) 0.088(2) 0.145(12) Uiso 0.50 1 d PDU . .
F6 F 0.999(3) 0.0386(14) 0.086(2) 0.171(15) Uiso 0.50 1 d PDU . .
F7 F 1.068(3) -0.0018(19) -0.042(3) 0.160(14) Uiso 0.50 1 d PDU . .
F8 F 0.914(2) -0.0304(18) -0.009(3) 0.191(18) Uiso 0.50 1 d PDU . .

loop_
_atom_site_aniso_label
_atom_site_aniso_U_11
_atom_site_aniso_U_22
_atom_site_aniso_U_33
_atom_site_aniso_U_23
_atom_site_aniso_U_13
_atom_site_aniso_U_12
Rh1 0.0416(8) 0.0433(7) 0.0208(6) -0.0013(6) 0.0201(5) -0.0025(7)
O1 0.045(6) 0.047(7) 0.036(5) -0.003(5) 0.024(5) -0.007(5)
O2 0.063(7) 0.058(7) 0.028(5) 0.007(5) 0.030(5) 0.003(6)
N1 0.025(7) 0.057(9) 0.022(6) 0.008(5) 0.006(5) 0.004(6)
N2 0.022(6) 0.041(8) 0.024(6) -0.008(5) 0.009(5) -0.003(5)
N3 0.033(7) 0.045(9) 0.036(7) 0.001(6) 0.012(5) -0.001(7)
C1 0.043(9) 0.054(11) 0.035(8) -0.002(7) 0.018(7) -0.017(8)
C2 0.080(13) 0.087(15) 0.045(10) -0.026(10) 0.037(9) -0.041(12)
C3 0.069(12) 0.070(13) 0.028(8) 0.004(8) 0.022(8) -0.006(10)
C4 0.050(11) 0.072(13) 0.034(9) 0.018(8) 0.009(8) 0.007(10)
C5 0.055(11) 0.054(11) 0.043(9) 0.012(8) 0.008(8) 0.023(9)
C6 0.041(10) 0.051(11) 0.039(8) 0.004(7) 0.000(7) 0.006(9)
C7 0.030(8) 0.053(11) 0.023(7) 0.006(7) 0.008(6) 0.006(8)
C8 0.022(8) 0.046(10) 0.038(8) -0.010(7) 0.008(6) 0.004(7)
C9 0.032(9) 0.092(15) 0.040(9) 0.020(9) 0.011(7) 0.024(10)
C10 0.067(13) 0.075(15) 0.061(12) 0.004(10) 0.025(10) 0.013(11)
C11 0.048(10) 0.044(10) 0.027(7) -0.005(6) 0.018(7) -0.002(8)
C12 0.046(10) 0.049(10) 0.040(9) -0.009(7) 0.016(7) 0.018(8)
C13 0.073(13) 0.052(11) 0.043(9) -0.003(8) 0.047(9) -0.005(10)
C14 0.053(11) 0.060(12) 0.021(7) -0.005(7) 0.006(7) -0.013(9)

loop_
_atom_type_symbol
_atom_type_description
_atom_type_scat_dispersion_real
_atom_type_scat_dispersion_imag
_atom_type_scat_source
C C 0.0033 0.0016 'International Tables Vol C Tables 4.2.6.8 and 6.1.1.4'
H H 0.0000 0.0000 'International Tables Vol C Tables 4.2.6.8 and 6.1.1.4'
N N 0.0061 0.0033 'International Tables Vol C Tables 4.2.6.8 and 6.1.1.4'
O O 0.0106 0.0060 'International Tables Vol C Tables 4.2.6.8 and 6.1.1.4'
Rh Rh -1.1178 0.9187 'International Tables Vol C Tables 4.2.6.8 and 6.1.1.4'
B B 0.0013 0.0007 'International Tables Vol C Tables 4.2.6.8 and 6.1.1.4'
F F 0.0171 0.0103 'International Tables Vol C Tables 4.2.6.8 and 6.1.1.4'

loop_
_geom_angle_atom_site_label_1
_geom_angle_atom_site_label_2
_geom_angle_atom_site_label_3
_geom_angle
_geom_angle_site_symmetry_1
_geom_angle_site_symmetry_3
_geom_angle_publ_flag
N2 Rh1 O2 90.2(5) 2_755 . ?
N2 Rh1 N1 92.0(5) 2_755 . ?
O2 Rh1 N1 173.8(4) . . ?
N2 Rh1 O1 178.7(4) 2_755 . ?
O2 Rh1 O1 88.6(4) . . ?
N1 Rh1 O1 89.2(4) . . ?
N2 Rh1 N3 78.9(4) 2_755 2_755 ?
O2 Rh1 N3 90.4(4) . 2_755 ?
N1 Rh1 N3 95.6(4) . 2_755 ?
O1 Rh1 N3 101.7(4) . 2_755 ?
N2 Rh1 Rh1 91.1(3) 2_755 2_755 ?
O2 Rh1 Rh1 86.9(2) . 2_755 ?
N1 Rh1 Rh1 87.3(3) . 2_755 ?
O1 Rh1 Rh1 88.3(2) . 2_755 ?
N3 Rh1 Rh1 169.6(3) 2_755 2_755 ?
C1 O1 Rh1 120.2(9) . . ?
C1 O2 Rh1 121.7(9) 2_755 . ?
C3 N1 C7 115.8(13) . . ?
C3 N1 Rh1 122.0(11) . . ?
C7 N1 Rh1 122.2(9) . . ?
C7 N2 C8 119.3(12) . . ?
C7 N2 Rh1 122.3(9) . 2_755 ?
C8 N2 Rh1 118.4(9) . 2_755 ?
C15 N3 C11 118.8(12) . . ?
C15 N3 Rh1 131.1(11) . 2_755 ?
C11 N3 Rh1 109.9(8) . 2_755 ?
O1 C1 O2 122.9(14) . 2_755 ?
O1 C1 C2 118.5(13) . . ?
O2 C1 C2 118.5(12) 2_755 . ?
N1 C3 C4 124.4(15) . . ?
C5 C4 C3 120.2(14) . . ?
C4 C5 C6 120.4(16) . . ?
C5 C6 C10 124.8(16) . . ?
C5 C6 C7 117.7(14) . . ?
C10 C6 C7 117.5(15) . . ?
N2 C7 N1 116.9(12) . . ?
N2 C7 C6 121.5(12) . . ?
N1 C7 C6 121.4(12) . . ?
N2 C8 C9 120.0(13) . . ?
N2 C8 C11 115.0(13) . . ?
C9 C8 C11 125.0(13) . . ?
C10 C9 C8 122.6(15) . . ?
C9 C10 C6 118.9(18) . . ?
N3 C11 C12 120.7(14) . . ?
N3 C11 C8 116.9(12) . . ?
C12 C11 C8 122.4(15) . . ?
C11 C12 C13 118.4(16) . . ?
C14 C13 C12 120.4(14) . . ?
C13 C14 C15 118.8(14) . . ?
N3 C15 C14 122.9(15) . . ?
C17 C16 C16 72(3) 2_856 2_856 ?
C17 C16 C18 67.8(14) 2_856 2_856 ?
C16 C16 C18 139(3) 2_856 2_856 ?
C17 C16 C17 26(3) 2_856 . ?
C16 C16 C17 50.8(9) 2_856 . ?
C18 C16 C17 91.6(13) 2_856 . ?
C17 C16 C21 141(3) 2_856 . ?
C16 C16 C21 69.5(8) 2_856 . ?
C18 C16 C21 147(2) 2_856 . ?
C17 C16 C21 120.0 . . ?
C17 C16 C21 132(4) 2_856 2_856 ?
C16 C16 C21 60.5(16) 2_856 2_856 ?
C18 C16 C21 157(4) 2_856 2_856 ?
C17 C16 C21 110.7(19) . 2_856 ?
C21 C16 C21 10(2) . 2_856 ?
C17 C16 C22 97(3) 2_856 . ?
C16 C16 C22 167(5) 2_856 . ?
C18 C16 C22 28.8(15) 2_856 . ?
C17 C16 C22 120.1(8) . . ?
C21 C16 C22 119.8(8) . . ?
C21 C16 C22 129(2) 2_856 . ?
C17 C16 C19 123(3) 2_856 2_856 ?
C16 C16 C19 161(4) 2_856 2_856 ?
C18 C16 C19 55.7(18) 2_856 2_856 ?
C17 C16 C19 147.1(5) . 2_856 ?
C21 C16 C19 92.8(7) . 2_856 ?
C21 C16 C19 102.2(15) 2_856 2_856 ?
C22 C16 C19 27.0(10) . 2_856 ?
C17 C16 C20 169(7) 2_856 2_856 ?
C16 C16 C20 112.2(17) 2_856 2_856 ?
C18 C16 C20 106(3) 2_856 2_856 ?
C17 C16 C20 162(2) . 2_856 ?
C21 C16 C20 42.7(19) . 2_856 ?
C21 C16 C20 51.88(17) 2_856 2_856 ?
C22 C16 C20 77(2) . 2_856 ?
C19 C16 C20 50.5(15) 2_856 2_856 ?
C17 C17 C16 101(4) 2_856 2_856 ?
C17 C17 C16 53(3) 2_856 . ?
C16 C17 C16 57(2) 2_856 . ?
C17 C17 C18 153(8) 2_856 . ?
C16 C17 C18 63(2) 2_856 . ?
C16 C17 C18 120.0 . . ?
C17 C17 C18 19(5) 2_856 2_856 ?
C16 C17 C18 99(2) 2_856 2_856 ?
C16 C17 C18 43.2(3) . 2_856 ?
C18 C17 C18 161.7(18) . 2_856 ?
C17 C17 C22 145(7) 2_856 2_856 ?
C16 C17 C22 49(2) 2_856 2_856 ?
C16 C17 C22 105.8(16) . 2_856 ?
C18 C17 C22 14.2(16) . 2_856 ?
C18 C17 C22 148(2) 2_856 2_856 ?
C22 C18 C16 89(4) 2_856 2_856 ?
C22 C18 C19 18(5) 2_856 . ?
C16 C18 C19 71.4(13) 2_856 . ?
C22 C18 C17 138(5) 2_856 . ?
C16 C18 C17 48.8(14) 2_856 . ?
C19 C18 C17 120.0 . . ?
C22 C18 C17 134(5) 2_856 2_856 ?
C16 C18 C17 45.2(15) 2_856 2_856 ?
C19 C18 C17 116.5(4) . 2_856 ?
C17 C18 C17 8(3) . 2_856 ?
C22 C19 C20 138(5) 2_856 . ?
C22 C19 C18 19(5) 2_856 . ?
C20 C19 C18 120.0 . . ?
C22 C19 C16 71(4) 2_856 2_856 ?
C20 C19 C16 67.3(7) . 2_856 ?
C18 C19 C16 52.9(8) . 2_856 ?
C21 C20 C19 117.6(7) 2_856 . ?
C21 C20 C21 3(4) 2_856 . ?
C19 C20 C21 120.0 . . ?
C21 C20 C16 55.8(10) 2_856 2_856 ?
C19 C20 C16 62.3(15) . 2_856 ?
C21 C20 C16 57.9(15) . 2_856 ?
C21 C20 C22 103.6(16) 2_856 2_856 ?
C19 C20 C22 14.2(16) . 2_856 ?
C21 C20 C22 105.9(16) . 2_856 ?
C16 C20 C22 48.1(16) 2_856 2_856 ?
C21 C21 C20 162(10) 2_856 2_856 ?
C21 C21 C20 15(10) 2_856 . ?
C20 C21 C20 158.1(11) 2_856 . ?
C21 C21 C16 109(3) 2_856 . ?
C20 C21 C16 81.5(7) 2_856 . ?
C20 C21 C16 120.0 . . ?
C21 C21 C16 61(3) 2_856 2_856 ?
C20 C21 C16 131(2) 2_856 2_856 ?
C20 C21 C16 70.2(15) . 2_856 ?
C16 C21 C16 50.0(16) . 2_856 ?
C19 C22 C18 143(9) 2_856 2_856 ?
C19 C22 C16 82(5) 2_856 . ?
C18 C22 C16 62(4) 2_856 . ?
C19 C22 C20 28(3) 2_856 2_856 ?
C18 C22 C20 116(5) 2_856 2_856 ?
C16 C22 C20 54.4(18) . 2_856 ?
C19 C22 C17 116(6) 2_856 2_856 ?
C18 C22 C17 28(3) 2_856 2_856 ?
C16 C22 C17 34.2(11) . 2_856 ?
C20 C22 C17 88(2) 2_856 2_856 ?
F3 B1 F3 149.0(19) . 2_754 ?
F3 B1 F1 113.0(10) . . ?
F3 B1 F1 95.9(14) 2_754 . ?
F3 B1 F1 95.9(14) . 2_754 ?
F3 B1 F1 113.0(10) 2_754 2_754 ?
F1 B1 F1 44.6(16) . 2_754 ?
F3 B1 F4 45.7(11) . 2_754 ?
F3 B1 F4 111.0(11) 2_754 2_754 ?
F1 B1 F4 149.4(14) . 2_754 ?
F1 B1 F4 108.6(9) 2_754 2_754 ?
F3 B1 F4 111.0(11) . . ?
F3 B1 F4 45.7(11) 2_754 . ?
F1 B1 F4 108.6(9) . . ?
F1 B1 F4 149.4(14) 2_754 . ?
F4 B1 F4 101(2) 2_754 . ?
F3 B1 F2 70.7(10) . 2_754 ?
F3 B1 F2 107.6(10) 2_754 2_754 ?
F1 B1 F2 76.7(16) . 2_754 ?
F1 B1 F2 109.3(11) 2_754 2_754 ?
F4 B1 F2 107.2(11) 2_754 2_754 ?
F4 B1 F2 68.6(13) . 2_754 ?
F3 B1 F2 107.6(10) . . ?
F3 B1 F2 70.7(10) 2_754 . ?
F1 B1 F2 109.3(11) . . ?
F1 B1 F2 76.7(16) 2_754 . ?
F4 B1 F2 68.6(13) 2_754 . ?
F4 B1 F2 107.2(11) . . ?
F2 B1 F2 174(2) 2_754 . ?
B2 B2 F7 80(4) 5_755 5_755 ?
B2 B2 F5 158(3) 5_755 . ?
F7 B2 F5 118(3) 5_755 . ?
B2 B2 F7 51(3) 5_755 . ?
F7 B2 F7 132(3) 5_755 . ?
F5 B2 F7 109.2(13) . . ?
B2 B2 F8 74(3) 5_755 . ?
F7 B2 F8 46(2) 5_755 . ?
F5 B2 F8 109.6(13) . . ?
F7 B2 F8 110.2(13) . . ?
B2 B2 F6 88(3) 5_755 . ?
F7 B2 F6 63(2) 5_755 . ?
F5 B2 F6 109.9(13) . . ?
F7 B2 F6 109.1(13) . . ?
F8 B2 F6 108.8(13) . . ?
B2 B2 F8 63(3) 5_755 5_755 ?
F7 B2 F8 121(4) 5_755 5_755 ?
F5 B2 F8 110(2) . 5_755 ?
F7 B2 F8 40.7(18) . 5_755 ?
F8 B2 F8 137(2) . 5_755 ?
F6 B2 F8 71(2) . 5_755 ?
B2 B2 F6 54(2) 5_755 5_755 ?
F7 B2 F6 105(3) 5_755 5_755 ?
F5 B2 F6 107(2) . 5_755 ?
F7 B2 F6 49.5(17) . 5_755 ?
F8 B2 F6 64.7(18) . 5_755 ?
F6 B2 F6 142(2) . 5_755 ?
F8 B2 F6 89(3) 5_755 5_755 ?
F1 F1 B1 67.7(8) 2_754 . ?
F1 F1 F2 107.1(16) 2_754 2_754 ?
B1 F1 F2 52.1(8) . 2_754 ?
B1 F2 F4 55.2(9) . 2_754 ?
B1 F2 F3 53.6(7) . 2_754 ?
F4 F2 F3 91.2(14) 2_754 2_754 ?
B1 F2 F1 51.2(10) . 2_754 ?
F4 F2 F1 85.8(11) 2_754 2_754 ?
F3 F2 F1 87.0(11) 2_754 2_754 ?
F4 F3 B1 68.1(10) 2_754 . ?
F4 F3 F2 112.8(18) 2_754 2_754 ?
B1 F3 F2 55.7(7) . 2_754 ?
F3 F4 B1 66.3(9) 2_754 . ?
F3 F4 F2 114.4(14) 2_754 2_754 ?
B1 F4 F2 56.2(7) . 2_754 ?
F7 F6 B2 48(2) 5_755 . ?
F7 F6 F8 98(3) 5_755 5_755 ?
B2 F6 F8 57.6(18) . 5_755 ?
F7 F6 B2 52.5(16) 5_755 5_755 ?
B2 F6 B2 38(2) . 5_755 ?
F8 F6 B2 48.4(14) 5_755 5_755 ?
F8 F7 B2 82(4) 5_755 5_755 ?
F8 F7 F6 150(5) 5_755 5_755 ?
B2 F7 F6 69(2) 5_755 5_755 ?
F8 F7 B2 76(3) 5_755 . ?
B2 F7 B2 48(3) 5_755 . ?
F6 F7 B2 78(2) 5_755 . ?
F7 F8 B2 52(3) 5_755 . ?
F7 F8 B2 64(3) 5_755 5_755 ?
B2 F8 B2 43(2) . 5_755 ?
F7 F8 F6 112(4) 5_755 5_755 ?
B2 F8 F6 67.0(16) . 5_755 ?
B2 F8 F6 51.5(16) 5_755 5_755 ?

loop_
_geom_bond_atom_site_label_1
_geom_bond_atom_site_label_2
_geom_bond_distance
_geom_bond_site_symmetry_2
_geom_bond_publ_flag
Rh1 N2 1.985(12) 2_755 ?
Rh1 O2 2.036(11) . ?
Rh1 N1 2.045(12) . ?
Rh1 O1 2.051(11) . ?
Rh1 N3 2.204(11) 2_755 ?
Rh1 Rh1 2.4075(18) 2_755 ?
O1 C1 1.256(16) . ?
O2 C1 1.290(17) 2_755 ?
N1 C3 1.322(18) . ?
N1 C7 1.400(17) . ?
N2 C7 1.357(16) . ?
N2 C8 1.359(16) . ?
N2 Rh1 1.985(12) 2_755 ?
N3 C15 1.317(18) . ?
N3 C11 1.358(19) . ?
N3 Rh1 2.204(11) 2_755 ?
C1 O2 1.290(17) 2_755 ?
C1 C2 1.46(2) . ?
C3 C4 1.40(2) . ?
C4 C5 1.31(2) . ?
C5 C6 1.40(2) . ?
C6 C10 1.40(2) . ?
C6 C7 1.42(2) . ?
C8 C9 1.38(2) . ?
C8 C11 1.47(2) . ?
C9 C10 1.34(2) . ?
C11 C12 1.374(19) . ?
C12 C13 1.39(2) . ?
C13 C14 1.33(2) . ?
C14 C15 1.37(2) . ?
C16 C17 1.13(2) 2_856 ?
C16 C16 1.22(5) 2_856 ?
C16 C18 1.34(4) 2_856 ?
C16 C17 1.3900 . ?
C16 C21 1.3900 . ?
C16 C21 1.50(3) 2_856 ?
C16 C22 1.52(5) . ?
C16 C19 1.60(5) 2_856 ?
C16 C20 1.66(2) 2_856 ?
C17 C17 0.62(6) 2_856 ?
C17 C16 1.13(2) 2_856 ?
C17 C18 1.3900 . ?
C17 C18 1.96(5) 2_856 ?
C17 C22 2.00(6) 2_856 ?
C18 C22 0.73(5) 2_856 ?
C18 C16 1.34(4) 2_856 ?
C18 C19 1.3900 . ?
C18 C17 1.96(5) 2_856 ?
C19 C22 0.73(5) 2_856 ?
C19 C20 1.3900 . ?
C19 C16 1.60(4) 2_856 ?
C20 C21 1.14(6) 2_856 ?
C20 C21 1.3900 . ?
C20 C16 1.66(2) 2_856 ?
C20 C22 2.00(6) 2_856 ?
C21 C21 0.26(6) 2_856 ?
C21 C20 1.14(6) 2_856 ?
C21 C16 1.50(3) 2_856 ?
C22 C19 0.73(2) 2_856 ?
C22 C18 0.73(4) 2_856 ?
C22 C20 2.00(4) 2_856 ?
C22 C17 2.00(6) 2_856 ?
B1 F3 1.348(13) . ?
B1 F3 1.348(13) 2_754 ?
B1 F1 1.365(15) . ?
B1 F1 1.365(15) 2_754 ?
B1 F4 1.366(15) 2_754 ?
B1 F4 1.366(15) . ?
B1 F2 1.383(15) 2_754 ?
B1 F2 1.383(15) . ?
B2 B2 1.04(6) 5_755 ?
B2 F7 1.08(5) 5_755 ?
B2 F5 1.360(17) . ?
B2 F7 1.366(17) . ?
B2 F8 1.367(17) . ?
B2 F6 1.368(17) . ?
B2 F8 1.48(5) 5_755 ?
B2 F6 1.68(5) 5_755 ?
F1 F1 1.04(3) 2_754 ?
F1 F2 1.70(3) 2_754 ?
F2 F4 1.55(3) 2_754 ?
F2 F3 1.58(3) 2_754 ?
F2 F1 1.70(3) 2_754 ?
F3 F4 1.05(3) 2_754 ?
F3 F2 1.58(3) 2_754 ?
F4 F3 1.05(3) 2_754 ?
F4 F2 1.55(3) 2_754 ?
F6 F7 1.31(4) 5_755 ?
F6 F8 1.65(5) 5_755 ?
F6 B2 1.68(5) 5_755 ?
F7 F8 0.99(4) 5_755 ?
F7 B2 1.08(5) 5_755 ?
F7 F6 1.31(4) 5_755 ?
F8 F7 0.99(4) 5_755 ?
F8 B2 1.48(5) 5_755 ?
F8 F6 1.65(5) 5_755 ?
